data_4029868
loop_
_publ_author_name
'Vijay Kumar, S.'
'Saraiah, B.'
'Parameshwarappa, G.'
'Ila, H.'
'Verma, Girijesh K.'

_publ_section_title
;
 Synthesis of N-Functionalized/NH-Multisubstituted Indoles,
 Thienopyrroles, Pyrroloindoles, and Pyrazolopyrroles via Sequential
 One-Pot Base-Mediated and Copper-Catalyzed Inter- and Intramolecular
 Amination of
 2-[2-Bromo(het)aryl]-3-(het)aryl-3-(methylthio)acrylonitriles.
;
_journal_issue 17
_journal_name_full 'The Journal of organic chemistry'
_journal_page_first 7961
_journal_page_last 7978
_journal_paper_doi 10.1021/jo501114a
_journal_volume 79
_journal_year 2014
_chemical_formula_sum 'C23 H17 N3 O2'
_chemical_formula_weight 367.40
_chemical_name_systematic
;
 ?
;
_space_group_IT_number 14
_symmetry_cell_setting monoclinic
_symmetry_space_group_name_Hall '-P 2yn'
_symmetry_space_group_name_H-M 'P 1 21/n 1'
_atom_sites_solution_hydrogens geom
_atom_sites_solution_primary direct
_atom_sites_solution_secondary difmap
_audit_creation_method SHELXL-97
_cell_angle_alpha 90.00
_cell_angle_beta 91.472(7)
_cell_angle_gamma 90.00
_cell_formula_units_Z 4
_cell_length_a 13.1439(12)
_cell_length_b 9.9913(5)
_cell_length_c 14.1098(9)
_cell_measurement_reflns_used 2178
_cell_measurement_temperature 295(2)
_cell_measurement_theta_max 24.17
_cell_measurement_theta_min 1.67
_cell_volume 1852.4(2)
_computing_cell_refinement 'Bruker SAINT'
_computing_data_collection 'Bruker APEX2'
_computing_data_reduction 'Bruker SAINT  A'
_computing_molecular_graphics 'Bruker SHELXTL'
_computing_publication_material 'Bruker SHELXTL'
_computing_structure_refinement 'SHELXL-97 (Sheldrick, 2008)'
_computing_structure_solution 'SHELXS-97 (Sheldrick, 2008)'
_diffrn_ambient_temperature 295(2)
_diffrn_measured_fraction_theta_full 0.998
_diffrn_measured_fraction_theta_max 0.998
_diffrn_measurement_device_type 'Bruker APEX-II CCD'
_diffrn_measurement_method '\f and \w scans'
_diffrn_radiation_monochromator graphite
_diffrn_radiation_source 'fine-focus sealed tube'
_diffrn_radiation_type MoK\a
_diffrn_radiation_wavelength 0.71073
_diffrn_reflns_av_R_equivalents 0.0294
_diffrn_reflns_av_sigmaI/netI 0.0562
_diffrn_reflns_limit_h_max 9
_diffrn_reflns_limit_h_min -15
_diffrn_reflns_limit_k_max 11
_diffrn_reflns_limit_k_min -11
_diffrn_reflns_limit_l_max 16
_diffrn_reflns_limit_l_min -13
_diffrn_reflns_number 6567
_diffrn_reflns_theta_full 25.00
_diffrn_reflns_theta_max 25.00
_diffrn_reflns_theta_min 3.54
_exptl_absorpt_coefficient_mu 0.086
_exptl_absorpt_correction_T_max 0.9940
_exptl_absorpt_correction_T_min 0.9889
_exptl_absorpt_correction_type empirical
_exptl_absorpt_process_details SADABS
_exptl_crystal_colour white
_exptl_crystal_density_diffrn 1.317
_exptl_crystal_density_method 'not measured'
_exptl_crystal_description block
_exptl_crystal_F_000 768
_exptl_crystal_size_max 0.13
_exptl_crystal_size_mid 0.10
_exptl_crystal_size_min 0.07
_refine_diff_density_max 0.441
_refine_diff_density_min -0.277
_refine_diff_density_rms 0.046
_refine_ls_extinction_method none
_refine_ls_goodness_of_fit_ref 1.054
_refine_ls_hydrogen_treatment noref
_refine_ls_matrix_type full
_refine_ls_number_parameters 253
_refine_ls_number_reflns 3260
_refine_ls_number_restraints 0
_refine_ls_restrained_S_all 1.054
_refine_ls_R_factor_all 0.1046
_refine_ls_R_factor_gt 0.0621
_refine_ls_shift/su_max 0.000
_refine_ls_shift/su_mean 0.000
_refine_ls_structure_factor_coef Fsqd
_refine_ls_weighting_details 'calc w=1/[\s^2^(Fo^2^)+(0.0700P)^2^+0.5036P] where P=(Fo^2^+2Fc^2^)/3'
_refine_ls_weighting_scheme calc
_refine_ls_wR_factor_gt 0.1463
_refine_ls_wR_factor_ref 0.1758
_reflns_number_gt 2013
_reflns_number_total 3260
_reflns_threshold_expression >2\s(I)
_cod_data_source_file jo501114a_si_004.cif
_cod_data_source_block 18c
_cod_depositor_comments
;
The following automatic conversions were performed:

'_symmetry_cell_setting' value 'Monoclinic' changed to 'monoclinic'
according to
/usr/data/users/saulius/crontab/automatic-downloads/rss-feeds/ACS/lib/dictionaries/cif_core.dic
dictionary named 'cif_core.dic' version 2.4.2 from
2011-04-26.

'_exptl_absorpt_correction_type' value 'EMPIRICAL'
changed to 'empirical' according to
/usr/data/users/saulius/crontab/automatic-downloads/rss-feeds/ACS/lib/dictionaries/cif_core.dic
dictionary named 'cif_core.dic' version 2.4.2 from
2011-04-26.

'_refine_ls_hydrogen_treatment' value 'NOREF' changed to
'noref' according to
/usr/data/users/saulius/crontab/automatic-downloads/rss-feeds/ACS/lib/dictionaries/cif_core.dic
dictionary named 'cif_core.dic' version 2.4.2 from 2011-04-26.

Automatic conversion script
Id: cif_fix_values 2281 2013-09-26 08:29:07Z andrius 

 Adding full bibliography for 4029867--4029869.cif.
;
_cod_original_sg_symbol_H-M P21/n
_cod_database_code 4029868

loop_
_symmetry_equiv_pos_as_xyz
'x, y, z'
'-x+1/2, y+1/2, -z+1/2'
'-x, -y, -z'
'x-1/2, -y-1/2, z-1/2'

loop_
_atom_site_label
_atom_site_type_symbol
_atom_site_fract_x
_atom_site_fract_y
_atom_site_fract_z
_atom_site_U_iso_or_equiv
_atom_site_adp_type
_atom_site_occupancy
_atom_site_symmetry_multiplicity
_atom_site_calc_flag
_atom_site_refinement_flags
O2 O 0.8294(2) 0.2375(2) 0.45604(18) 0.0713(7) Uani 1 1 d .
N1 N 0.8733(2) -0.3070(2) 0.28678(17) 0.0462(7) Uani 1 1 d .
O1 O 0.7485(2) -0.4372(2) 0.71718(16) 0.0747(8) Uani 1 1 d .
N3 N 0.9030(2) 0.2679(3) 0.22054(19) 0.0660(9) Uani 1 1 d .
C5 C 0.8986(2) -0.1528(3) 0.1673(2) 0.0414(7) Uani 1 1 d .
C17 C 0.7248(2) -0.2297(3) 0.5079(2) 0.0482(8) Uani 1 1 d .
H17 H 0.6734 -0.1985 0.4671 0.058 Uiso 1 1 calc R
C16 C 0.8247(2) -0.1974(3) 0.4925(2) 0.0419(7) Uani 1 1 d .
C9 C 0.8754(2) 0.0420(2) 0.3024(2) 0.0407(7) Uani 1 1 d .
C19 C 0.7778(3) -0.3560(3) 0.6455(2) 0.0499(8) Uani 1 1 d .
C10 C 0.8569(2) 0.0159(3) 0.3969(2) 0.0418(7) Uani 1 1 d .
C12 C 0.8515(2) 0.1077(3) 0.4755(2) 0.0457(8) Uani 1 1 d .
C18 C 0.7017(3) -0.3085(3) 0.5844(2) 0.0564(9) Uani 1 1 d .
H18 H 0.6342 -0.3304 0.5952 0.068 Uiso 1 1 calc R
N2 N 0.85120(19) -0.1235(2) 0.40904(16) 0.0431(6) Uani 1 1 d .
C11 C 0.8900(2) 0.1693(3) 0.2599(2) 0.0466(8) Uani 1 1 d .
C6 C 0.8937(2) -0.2917(3) 0.1905(2) 0.0440(7) Uani 1 1 d .
C7 C 0.8814(2) -0.0833(3) 0.25410(19) 0.0413(7) Uani 1 1 d .
C13 C 0.8786(3) 0.0912(3) 0.5664(2) 0.0631(10) Uani 1 1 d .
H13 H 0.9016 0.0133 0.5959 0.076 Uiso 1 1 calc R
C20 C 0.8770(3) -0.3207(3) 0.6304(2) 0.0578(9) Uani 1 1 d .
H20 H 0.9285 -0.3498 0.6718 0.069 Uiso 1 1 calc R
C23 C 0.8652(3) -0.4329(3) 0.3369(2) 0.0602(10) Uani 1 1 d .
H23A H 0.8728 -0.5056 0.2932 0.090 Uiso 1 1 calc R
H23B H 0.7997 -0.4386 0.3653 0.090 Uiso 1 1 calc R
H23C H 0.9175 -0.4379 0.3854 0.090 Uiso 1 1 calc R
C1 C 0.9081(3) -0.3896(3) 0.1229(2) 0.0540(9) Uani 1 1 d .
H1 H 0.9059 -0.4800 0.1385 0.065 Uiso 1 1 calc R
C3 C 0.9296(3) -0.2143(3) 0.0072(2) 0.0573(9) Uani 1 1 d .
H3 H 0.9410 -0.1903 -0.0554 0.069 Uiso 1 1 calc R
C8 C 0.8669(2) -0.1790(3) 0.3221(2) 0.0421(7) Uani 1 1 d .
C4 C 0.9167(2) -0.1160(3) 0.0742(2) 0.0513(8) Uani 1 1 d .
H4 H 0.9201 -0.0261 0.0575 0.062 Uiso 1 1 calc R
C21 C 0.9002(3) -0.2422(3) 0.5535(2) 0.0565(9) Uani 1 1 d .
H21 H 0.9675 -0.2194 0.5430 0.068 Uiso 1 1 calc R
C2 C 0.9258(3) -0.3481(3) 0.0315(2) 0.0620(9) Uani 1 1 d .
H2 H 0.9355 -0.4123 -0.0152 0.074 Uiso 1 1 calc R
C15 C 0.8376(3) 0.3039(4) 0.5423(3) 0.0801(13) Uani 1 1 d .
H15 H 0.8257 0.3948 0.5509 0.096 Uiso 1 1 calc R
C22 C 0.8256(4) -0.4781(5) 0.7856(3) 0.1102(17) Uani 1 1 d .
H22A H 0.7957 -0.5347 0.8323 0.165 Uiso 1 1 calc R
H22B H 0.8545 -0.4005 0.8161 0.165 Uiso 1 1 calc R
H22C H 0.8781 -0.5265 0.7541 0.165 Uiso 1 1 calc R
C14 C 0.8642(4) 0.2210(5) 0.6089(3) 0.0955(16) Uani 1 1 d .
H14 H 0.8726 0.2415 0.6729 0.115 Uiso 1 1 calc R

loop_
_atom_site_aniso_label
_atom_site_aniso_U_11
_atom_site_aniso_U_22
_atom_site_aniso_U_33
_atom_site_aniso_U_23
_atom_site_aniso_U_13
_atom_site_aniso_U_12
O2 0.0806(19) 0.0529(14) 0.0802(18) -0.0086(13) 0.0000(15) 0.0026(12)
N1 0.0647(18) 0.0290(13) 0.0451(15) -0.0010(11) 0.0036(13) 0.0007(11)
O1 0.098(2) 0.0778(16) 0.0488(14) 0.0219(12) 0.0114(14) -0.0040(14)
N3 0.100(3) 0.0412(16) 0.0568(18) 0.0068(14) -0.0004(17) -0.0044(15)
C5 0.0468(18) 0.0367(15) 0.0409(16) -0.0026(13) 0.0021(14) 0.0011(13)
C17 0.0448(19) 0.0581(19) 0.0414(17) 0.0044(15) -0.0015(15) 0.0012(15)
C16 0.0496(19) 0.0377(15) 0.0385(16) -0.0008(13) 0.0034(14) -0.0010(14)
C9 0.0475(18) 0.0305(15) 0.0443(17) 0.0011(13) 0.0035(14) -0.0017(13)
C19 0.073(2) 0.0428(17) 0.0336(16) 0.0010(14) 0.0052(16) -0.0025(17)
C10 0.0442(17) 0.0345(15) 0.0471(18) -0.0011(13) 0.0053(14) -0.0015(13)
C12 0.0505(19) 0.0319(16) 0.055(2) -0.0072(14) 0.0069(16) -0.0003(14)
C18 0.051(2) 0.068(2) 0.051(2) 0.0044(17) 0.0107(17) -0.0108(17)
N2 0.0577(16) 0.0327(12) 0.0394(14) -0.0002(11) 0.0089(12) -0.0004(11)
C11 0.059(2) 0.0377(17) 0.0426(17) -0.0026(14) -0.0007(15) 0.0000(15)
C6 0.0461(18) 0.0407(17) 0.0452(18) -0.0055(14) -0.0003(15) 0.0037(14)
C7 0.0504(19) 0.0327(15) 0.0409(16) 0.0006(13) 0.0041(14) -0.0026(13)
C13 0.102(3) 0.0438(18) 0.0430(19) 0.0040(15) -0.0069(19) -0.0135(19)
C20 0.058(2) 0.060(2) 0.055(2) 0.0106(17) -0.0140(17) -0.0001(18)
C23 0.087(3) 0.0319(16) 0.062(2) 0.0046(14) 0.004(2) 0.0011(16)
C1 0.066(2) 0.0423(17) 0.054(2) -0.0098(15) -0.0017(17) 0.0087(15)
C3 0.062(2) 0.072(2) 0.0386(18) -0.0050(16) 0.0071(16) 0.0016(18)
C8 0.0511(19) 0.0337(15) 0.0418(17) -0.0024(13) 0.0053(14) -0.0020(13)
C4 0.055(2) 0.0512(18) 0.0475(19) 0.0005(15) 0.0045(16) -0.0018(15)
C21 0.0431(19) 0.062(2) 0.065(2) 0.0154(18) -0.0014(17) -0.0078(16)
C2 0.070(2) 0.060(2) 0.056(2) -0.0191(18) 0.0010(18) 0.0110(18)
C15 0.091(3) 0.060(2) 0.090(3) -0.039(2) 0.022(3) -0.006(2)
C22 0.156(5) 0.106(3) 0.068(3) 0.032(3) -0.001(3) 0.020(3)
C14 0.134(4) 0.108(4) 0.047(2) -0.020(2) 0.023(3) -0.046(3)

loop_
_atom_type_symbol
_atom_type_description
_atom_type_scat_dispersion_real
_atom_type_scat_dispersion_imag
_atom_type_scat_source
C C 0.0033 0.0016 'International Tables Vol C Tables 4.2.6.8 and 6.1.1.4'
N N 0.0061 0.0033 'International Tables Vol C Tables 4.2.6.8 and 6.1.1.4'
O O 0.0106 0.0060 'International Tables Vol C Tables 4.2.6.8 and 6.1.1.4'
H H 0.0000 0.0000 'International Tables Vol C Tables 4.2.6.8 and 6.1.1.4'

loop_
_geom_angle_atom_site_label_1
_geom_angle_atom_site_label_2
_geom_angle_atom_site_label_3
_geom_angle
C12 O2 C15 105.6(3)
C8 N1 C6 105.4(2)
C8 N1 C23 128.6(3)
C6 N1 C23 126.0(2)
C19 O1 C22 117.4(3)
C4 C5 C6 119.0(3)
C4 C5 C7 135.6(3)
C6 C5 C7 105.4(2)
C16 C17 C18 119.3(3)
C21 C16 C17 120.2(3)
C21 C16 N2 119.6(3)
C17 C16 N2 120.1(3)
C10 C9 C11 127.1(3)
C10 C9 C7 107.9(2)
C11 C9 C7 124.9(3)
O1 C19 C20 123.9(3)
O1 C19 C18 116.9(3)
C20 C19 C18 119.2(3)
C9 C10 N2 108.4(2)
C9 C10 C12 129.3(3)
N2 C10 C12 122.2(3)
C13 C12 O2 111.3(3)
C13 C12 C10 130.1(3)
O2 C12 C10 117.9(3)
C17 C18 C19 120.9(3)
C8 N2 C10 106.4(2)
C8 N2 C16 124.8(2)
C10 N2 C16 128.5(2)
N3 C11 C9 175.8(3)
C1 C6 N1 128.7(3)
C1 C6 C5 121.5(3)
N1 C6 C5 109.9(2)
C8 C7 C9 105.4(2)
C8 C7 C5 106.8(2)
C9 C7 C5 147.7(3)
C12 C13 C14 104.7(3)
C19 C20 C21 119.9(3)
C2 C1 C6 117.5(3)
C4 C3 C2 120.9(3)
N2 C8 C7 111.9(2)
N2 C8 N1 135.6(3)
C7 C8 N1 112.5(2)
C3 C4 C5 119.1(3)
C16 C21 C20 120.6(3)
C1 C2 C3 122.0(3)
C14 C15 O2 110.1(3)
C15 C14 C13 108.0(3)

loop_
_geom_bond_atom_site_label_1
_geom_bond_atom_site_label_2
_geom_bond_distance
O2 C12 1.356(3)
O2 C15 1.387(4)
N1 C8 1.376(3)
N1 C6 1.400(4)
N1 C23 1.448(3)
O1 C19 1.360(3)
O1 C22 1.441(5)
N3 C11 1.145(3)
C5 C4 1.390(4)
C5 C6 1.427(4)
C5 C7 1.431(4)
C17 C16 1.375(4)
C17 C18 1.376(4)
C16 C21 1.372(4)
C16 N2 1.440(3)
C9 C10 1.386(4)
C9 C11 1.422(4)
C9 C7 1.429(4)
C19 C20 1.373(5)
C19 C18 1.388(4)
C10 N2 1.405(3)
C10 C12 1.443(4)
C12 C13 1.332(4)
N2 C8 1.366(3)
C6 C1 1.383(4)
C7 C8 1.371(4)
C13 C14 1.443(5)
C20 C21 1.379(4)
C1 C2 1.381(4)
C3 C4 1.378(4)
C3 C2 1.381(4)
C15 C14 1.294(5)
